data_4103165
loop_
_publ_author_name
'Jonathan J. Gammon'
'Viktoria H. Gessner'
'Greg R. Barker'
'Johan Granander'
'Adrian C. Whitwood'
'Carsten Strohmann'
'Peter O'Brien'
'Brian Kelly'

_publ_contact_author_address
;
Anorganische Chemie
Technische Universitaet Dortmund
Otto-Hahn-Strasse 6
44227 Dortmund
Germany
;
_publ_contact_author_email carsten.strohmann@tu-dortmund.de
_publ_contact_author_fax '0049 231 755-3807'
_publ_contact_author_name 'Carsten Strohmann'
_publ_contact_author_phone '0049 231 755-7062'
_publ_section_title
;
 Synthesis of P-Stereogenic Compounds via Kinetic Deprotonation and
 Dynamic Thermodynamic Resolution of Phosphine Sulfides: Opposite Sense of
 Induction Using (-)-Sparteine
;
_journal_name_full 'Journal of the American Chemical Society'
_journal_page_first 13922
_journal_page_last 13927
_journal_paper_doi 10.1021/ja1060966
_journal_volume 132
_journal_year 2010
_chemical_absolute_configuration ad
_chemical_formula_sum 'C19 H25 O P S'
_chemical_formula_weight 332.42
_chemical_name_systematic
;
 ?
;
_space_group_IT_number 19
_symmetry_cell_setting orthorhombic
_symmetry_space_group_name_Hall 'P 2ac 2ab'
_symmetry_space_group_name_H-M 'P 21 21 21'
_atom_sites_solution_hydrogens geom
_atom_sites_solution_primary direct
_atom_sites_solution_secondary difmap
_audit_creation_date 2009-09-10T13:15:00-00:00
_audit_creation_method 'WinGX routine CIF_UPDATE'
_cell_angle_alpha 90
_cell_angle_beta 90
_cell_angle_gamma 90
_cell_formula_units_Z 4
_cell_length_a 6.5667(6)
_cell_length_b 15.2297(14)
_cell_length_c 18.5936(18)
_cell_measurement_temperature 173(2)
_cell_volume 1859.5(3)
_computing_cell_refinement 'SAINTPLUS 6.02 (Bruker AXS, 1999)'
_computing_data_collection 'SMART 5.622 (Bruker AXS, 2001)'
_computing_data_reduction 'SAINTPLUS 6.02 (Bruker AXS, 1999)'
_computing_molecular_graphics 'Ortep-3 V1.073 (Farrugia, 2001)'
_computing_publication_material 'SHELXL-97 (Sheldrick, 1997)'
_computing_structure_refinement 'SHELXL-97 (Sheldrick, 1997)'
_computing_structure_solution 'SHELXS-90 (Sheldrick, 1990)'
_diffrn_ambient_temperature 173(2)
_diffrn_measured_fraction_theta_full 1
_diffrn_measured_fraction_theta_max 1
_diffrn_measurement_device_type 'Bruker APEX-CCD'
_diffrn_radiation_monochromator graphite
_diffrn_radiation_type MoK\a
_diffrn_radiation_wavelength 0.71073
_diffrn_reflns_av_R_equivalents 0.0457
_diffrn_reflns_av_unetI/netI 0.0265
_diffrn_reflns_limit_h_max 8
_diffrn_reflns_limit_h_min -8
_diffrn_reflns_limit_k_max 19
_diffrn_reflns_limit_k_min -19
_diffrn_reflns_limit_l_max 23
_diffrn_reflns_limit_l_min -23
_diffrn_reflns_number 28850
_diffrn_reflns_theta_full 27
_diffrn_reflns_theta_max 27
_diffrn_reflns_theta_min 1.73
_exptl_absorpt_coefficient_mu 0.26
_exptl_absorpt_correction_T_max 0.9912
_exptl_absorpt_correction_T_min 0.9065
_exptl_absorpt_correction_type empirical
_exptl_absorpt_process_details 'Sadabs 2.01 (Bruker AXS, 1999)'
_exptl_crystal_density_diffrn 1.187
_exptl_crystal_density_method 'not measured'
_exptl_crystal_F_000 712
_exptl_crystal_size_max 0.3
_exptl_crystal_size_mid 0.2
_exptl_crystal_size_min 0.2
_refine_diff_density_max 0.37
_refine_diff_density_min -0.195
_refine_diff_density_rms 0.046
_refine_ls_abs_structure_details 'Flack H D (1983), Acta Cryst. A39, 876-881'
_refine_ls_abs_structure_Flack 0.01(8)
_refine_ls_extinction_method none
_refine_ls_goodness_of_fit_ref 1.066
_refine_ls_hydrogen_treatment mixed
_refine_ls_matrix_type full
_refine_ls_number_parameters 207
_refine_ls_number_reflns 4066
_refine_ls_number_restraints 0
_refine_ls_restrained_S_all 1.066
_refine_ls_R_factor_all 0.0374
_refine_ls_R_factor_gt 0.035
_refine_ls_shift/su_max 0.001
_refine_ls_shift/su_mean 0
_refine_ls_structure_factor_coef Fsqd
_refine_ls_weighting_details 'calc w=1/[\s^2^(Fo^2^)+(0.0570P)^2^+0.1963P] where P=(Fo^2^+2Fc^2^)/3'
_refine_ls_weighting_scheme calc
_refine_ls_wR_factor_gt 0.0918
_refine_ls_wR_factor_ref 0.094
_reflns_number_gt 3858
_reflns_number_total 4066
_reflns_threshold_expression >2sigma(I)
_cod_data_source_file ja1060966_si_001.cif
_cod_data_source_block peter3
_cod_database_code 4103165

loop_
_symmetry_equiv_pos_as_xyz
'x, y, z'
'-x+1/2, -y, z+1/2'
'-x, y+1/2, -z+1/2'
'x+1/2, -y+1/2, -z'

loop_
_atom_site_label
_atom_site_type_symbol
_atom_site_fract_x
_atom_site_fract_y
_atom_site_fract_z
_atom_site_U_iso_or_equiv
_atom_site_adp_type
_atom_site_occupancy
_atom_site_symmetry_multiplicity
_atom_site_calc_flag
_atom_site_refinement_flags
H1O H 0.039(4) 0.1913(19) 0.2470(16) 0.061(9) Uiso 1 1 d .
O1 O 0.0896(2) 0.17687(11) 0.28222(8) 0.0396(3) Uani 1 1 d .
C1 C 0.3642(3) 0.21716(13) 0.06951(10) 0.0352(4) Uani 1 1 d .
H1A H 0.5099 0.2299 0.0739 0.053 Uiso 1 1 calc R
H1B H 0.3174 0.2332 0.0212 0.053 Uiso 1 1 calc R
H1C H 0.3407 0.1544 0.0775 0.053 Uiso 1 1 calc R
C2 C 0.2707(3) 0.39706(11) 0.11533(10) 0.0345(4) Uani 1 1 d .
C3 C 0.1418(4) 0.45226(15) 0.16769(13) 0.0540(6) Uani 1 1 d .
H3A H 0.183 0.4394 0.2172 0.081 Uiso 1 1 calc R
H3B H -0.0025 0.4378 0.1614 0.081 Uiso 1 1 calc R
H3C H 0.163 0.5148 0.1577 0.081 Uiso 1 1 calc R
C4 C 0.1997(4) 0.41594(14) 0.03798(12) 0.0503(6) Uani 1 1 d .
H4A H 0.2204 0.4782 0.027 0.075 Uiso 1 1 calc R
H4B H 0.0548 0.4015 0.0334 0.075 Uiso 1 1 calc R
H4C H 0.2787 0.3801 0.0043 0.075 Uiso 1 1 calc R
C5 C 0.4963(3) 0.41898(15) 0.12418(15) 0.0552(6) Uani 1 1 d .
H5A H 0.5193 0.4807 0.1116 0.083 Uiso 1 1 calc R
H5B H 0.5772 0.3813 0.0924 0.083 Uiso 1 1 calc R
H5C H 0.5371 0.409 0.1742 0.083 Uiso 1 1 calc R
C6 C 0.3519(3) 0.26110(11) 0.22201(9) 0.0267(4) Uani 1 1 d .
H6A H 0.5007 0.2613 0.2133 0.032 Uiso 1 1 calc R
H6B H 0.3213 0.3118 0.2535 0.032 Uiso 1 1 calc R
C7 C 0.2994(3) 0.17626(12) 0.26422(9) 0.0281(4) Uani 1 1 d .
C8 C 0.4141(3) 0.17554(12) 0.33668(9) 0.0296(4) Uani 1 1 d .
C9 C 0.6145(3) 0.20347(13) 0.34300(10) 0.0366(4) Uani 1 1 d .
H9 H 0.6844 0.2247 0.3018 0.044 Uiso 1 1 calc R
C10 C 0.7142(4) 0.20066(14) 0.40901(11) 0.0464(5) Uani 1 1 d .
H10 H 0.8516 0.2196 0.4128 0.056 Uiso 1 1 calc R
C11 C 0.6125(4) 0.17023(16) 0.46909(11) 0.0512(6) Uani 1 1 d .
H11 H 0.6792 0.1689 0.5144 0.061 Uiso 1 1 calc R
C12 C 0.4155(4) 0.14204(15) 0.46320(11) 0.0493(6) Uani 1 1 d .
H12 H 0.3466 0.1207 0.5046 0.059 Uiso 1 1 calc R
C13 C 0.3147(4) 0.14417(13) 0.39743(10) 0.0379(5) Uani 1 1 d .
H13 H 0.178 0.1242 0.3941 0.046 Uiso 1 1 calc R
C14 C 0.3556(3) 0.09390(11) 0.22055(9) 0.0285(4) Uani 1 1 d .
C15 C 0.5521(3) 0.08079(12) 0.19540(10) 0.0331(4) Uani 1 1 d .
H15 H 0.6551 0.1224 0.2065 0.04 Uiso 1 1 calc R
C16 C 0.6005(4) 0.00732(14) 0.15401(11) 0.0421(5) Uani 1 1 d .
H16 H 0.7349 0 0.1361 0.051 Uiso 1 1 calc R
C17 C 0.4543(4) -0.05440(14) 0.13917(13) 0.0513(6) Uani 1 1 d .
H17 H 0.487 -0.1047 0.1113 0.062 Uiso 1 1 calc R
C18 C 0.2622(5) -0.04290(16) 0.16467(13) 0.0576(7) Uani 1 1 d .
H18 H 0.1614 -0.086 0.1548 0.069 Uiso 1 1 calc R
C19 C 0.2102(4) 0.03096(14) 0.20501(12) 0.0440(5) Uani 1 1 d .
H19 H 0.0747 0.0381 0.2219 0.053 Uiso 1 1 calc R
P P 0.22502(6) 0.27990(3) 0.13558(2) 0.02435(11) Uani 1 1 d .
S S -0.06672(7) 0.24813(4) 0.13480(3) 0.04220(14) Uani 1 1 d .

loop_
_atom_site_aniso_label
_atom_site_aniso_U_11
_atom_site_aniso_U_22
_atom_site_aniso_U_33
_atom_site_aniso_U_23
_atom_site_aniso_U_13
_atom_site_aniso_U_12
O1 0.0237(7) 0.0594(9) 0.0357(8) 0.0116(7) 0.0057(6) 0.0033(6)
C1 0.0410(11) 0.0364(9) 0.0280(8) -0.0042(8) 0.0024(8) 0.0068(9)
C2 0.0441(11) 0.0226(8) 0.0369(9) 0.0022(7) -0.0102(8) -0.0022(8)
C3 0.0724(17) 0.0346(11) 0.0549(13) -0.0124(10) -0.0160(12) 0.0174(11)
C4 0.0746(16) 0.0357(10) 0.0404(11) 0.0084(9) -0.0154(11) -0.0068(11)
C5 0.0495(13) 0.0384(11) 0.0777(17) 0.0182(12) -0.0140(12) -0.0183(10)
C6 0.0260(8) 0.0275(8) 0.0265(8) 0.0000(7) -0.0019(7) 0.0003(7)
C7 0.0223(8) 0.0345(9) 0.0274(8) 0.0039(7) 0.0017(6) 0.0008(7)
C8 0.0351(9) 0.0283(9) 0.0255(8) -0.0013(7) -0.0002(7) 0.0083(8)
C9 0.0358(10) 0.0408(11) 0.0332(9) -0.0013(8) -0.0042(8) 0.0065(8)
C10 0.0482(13) 0.0470(12) 0.0439(11) -0.0106(9) -0.0138(10) 0.0133(10)
C11 0.0730(17) 0.0487(13) 0.0319(10) -0.0084(9) -0.0156(11) 0.0211(12)
C12 0.0756(18) 0.0465(12) 0.0256(9) 0.0010(9) 0.0032(11) 0.0151(12)
C13 0.0471(12) 0.0357(10) 0.0311(9) 0.0013(8) 0.0048(9) 0.0079(9)
C14 0.0309(9) 0.0292(8) 0.0252(8) 0.0055(7) -0.0015(7) -0.0031(7)
C15 0.0318(10) 0.0280(9) 0.0395(10) 0.0000(7) -0.0016(8) 0.0002(8)
C16 0.0483(13) 0.0397(11) 0.0384(11) -0.0025(8) -0.0013(9) 0.0090(9)
C17 0.0759(16) 0.0353(11) 0.0429(11) -0.0097(9) -0.0049(13) -0.0008(11)
C18 0.0734(18) 0.0435(12) 0.0560(13) -0.0087(11) -0.0052(13) -0.0240(13)
C19 0.0426(12) 0.0457(11) 0.0437(11) 0.0010(9) 0.0007(9) -0.0171(10)
P 0.0229(2) 0.0257(2) 0.0245(2) -0.00050(16) -0.00100(17) -0.00071(16)
S 0.0246(2) 0.0614(3) 0.0406(3) 0.0107(2) -0.0060(2) -0.0079(2)

loop_
_atom_type_symbol
_atom_type_description
_atom_type_scat_dispersion_real
_atom_type_scat_dispersion_imag
_atom_type_scat_source
C C 0.0033 0.0016 'International Tables Vol C Tables 4.2.6.8 and 6.1.1.4'
H H 0 0 'International Tables Vol C Tables 4.2.6.8 and 6.1.1.4'
S S 0.1246 0.1234 'International Tables Vol C Tables 4.2.6.8 and 6.1.1.4'
O O 0.0106 0.006 'International Tables Vol C Tables 4.2.6.8 and 6.1.1.4'
P P 0.1023 0.0942 'International Tables Vol C Tables 4.2.6.8 and 6.1.1.4'

loop_
_geom_angle_atom_site_label_1
_geom_angle_atom_site_label_2
_geom_angle_atom_site_label_3
_geom_angle
C5 C2 C4 110.7(2)
C5 C2 C3 110.21(19)
C4 C2 C3 108.82(18)
C5 C2 P 110.27(14)
C4 C2 P 108.77(13)
C3 C2 P 108.02(15)
C7 C6 P 118.22(12)
O1 C7 C14 111.26(15)
O1 C7 C8 105.55(14)
C14 C7 C8 109.75(14)
O1 C7 C6 109.27(15)
C14 C7 C6 111.03(13)
C8 C7 C6 109.83(14)
C9 C8 C13 118.82(17)
C9 C8 C7 122.29(16)
C13 C8 C7 118.88(17)
C8 C9 C10 120.7(2)
C11 C10 C9 119.7(2)
C12 C11 C10 119.9(2)
C11 C12 C13 120.9(2)
C8 C13 C12 119.9(2)
C19 C14 C15 118.15(18)
C19 C14 C7 120.65(17)
C15 C14 C7 121.20(16)
C14 C15 C16 120.90(19)
C17 C16 C15 120.1(2)
C18 C17 C16 119.4(2)
C17 C18 C19 121.3(2)
C14 C19 C18 120.2(2)
C1 P C6 106.50(9)
C1 P C2 106.88(10)
C6 P C2 104.81(8)
C1 P S 110.87(7)
C6 P S 114.14(6)
C2 P S 113.09(7)

loop_
_geom_bond_atom_site_label_1
_geom_bond_atom_site_label_2
_geom_bond_distance
O1 C7 1.418(2)
C1 P 1.8046(18)
C2 C5 1.528(3)
C2 C4 1.539(3)
C2 C3 1.540(3)
C2 P 1.8481(18)
C6 C7 1.551(2)
C6 P 1.8329(17)
C7 C14 1.539(3)
C7 C8 1.543(2)
C8 C9 1.388(3)
C8 C13 1.389(3)
C9 C10 1.392(3)
C10 C11 1.382(3)
C11 C12 1.367(4)
C12 C13 1.391(3)
C14 C19 1.383(3)
C14 C15 1.387(3)
C15 C16 1.395(3)
C16 C17 1.371(3)
C17 C18 1.359(4)
C18 C19 1.394(3)
P S 1.9760(6)
